data_4072730
loop_
_publ_author_name
'Berenguer, Jes\'us R.'
'Bernechea, Mar\'ia'
'Lalinde, Elena'

_publ_section_title
;
 Rearrangement or C&#x2212;H Activation Processes Promoted by Reaction
 with the Solvate [cis-Pt(C6F5)2(thf)2]
;
_journal_issue 5
_journal_name_full Organometallics
_journal_page_first 1161
_journal_paper_doi 10.1021/om060977y
_journal_volume 26
_journal_year 2007
_chemical_formula_sum 'C63 H44 F10 O2 P2 Pt2'
_chemical_formula_weight 1475.1
_chemical_name_common 'Compound X'
_chemical_name_systematic
;
 ?
;
_space_group_IT_number 13
_symmetry_cell_setting monoclinic
_symmetry_space_group_name_Hall '-P 2yc'
_symmetry_space_group_name_H-M 'P 1 2/c 1'
_atom_sites_solution_hydrogens geom
_atom_sites_solution_primary direct
_atom_sites_solution_secondary difmap
_audit_conform_dict_location ftp://ftp.iucr.org/pub/cif_core.dic
_audit_conform_dict_name cif_core.dic
_audit_conform_dict_version 2.2
_audit_creation_date 2006-06-01T14:16:29-00:00
_audit_creation_method 'WinGX routine CIF_UPDATE'
_cell_angle_alpha 90
_cell_angle_beta 116.5999(4)
_cell_angle_gamma 90
_cell_formula_units_Z 4
_cell_length_a 22.44670(10)
_cell_length_b 10.93480(10)
_cell_length_c 24.7410(2)
_cell_measurement_reflns_used 73197
_cell_measurement_temperature 173.0(10)
_cell_volume 5429.92(7)
_computing_cell_refinement 'HKL Scalepack (Otwinowski & Minor 1997)'
_computing_data_collection 'Collect (Nonius BV, 1997-2000)'
_computing_data_reduction 'HKL Denzo and Scalepack (Otwinowski & Minor 1997)'
_computing_structure_refinement 'SHELXL-97 (Sheldrick, 1997)'
_diffrn_ambient_temperature 173.0(10)
_diffrn_measured_fraction_theta_full 0.998
_diffrn_measured_fraction_theta_max 0.998
_diffrn_measurement_device '95mm CCD camera on \k-goniostat'
_diffrn_measurement_device_type KappaCCD
_diffrn_measurement_method CCD
_diffrn_orient_matrix_type 'by Nonius Collect from scalepack cell'
_diffrn_orient_matrix_UB_11 -0.0492994
_diffrn_orient_matrix_UB_12 -0.012304
_diffrn_orient_matrix_UB_13 -0.0178774
_diffrn_orient_matrix_UB_21 -0.0056986
_diffrn_orient_matrix_UB_22 0.0459398
_diffrn_orient_matrix_UB_23 -0.0369567
_diffrn_orient_matrix_UB_31 0.004414
_diffrn_orient_matrix_UB_32 -0.0781118
_diffrn_orient_matrix_UB_33 -0.0189193
_diffrn_radiation_monochromator graphite
_diffrn_radiation_type MoK\a
_diffrn_radiation_wavelength 0.71073
_diffrn_reflns_av_R_equivalents 0.0631
_diffrn_reflns_av_unetI/netI 0.0408
_diffrn_reflns_limit_h_max 29
_diffrn_reflns_limit_h_min -30
_diffrn_reflns_limit_k_max 14
_diffrn_reflns_limit_k_min -14
_diffrn_reflns_limit_l_max 33
_diffrn_reflns_limit_l_min -33
_diffrn_reflns_number 93863
_diffrn_reflns_theta_full 28.72
_diffrn_reflns_theta_max 28.72
_diffrn_reflns_theta_min 2.12
_exptl_absorpt_coefficient_mu 5.286
_exptl_absorpt_correction_T_max 0.286
_exptl_absorpt_correction_T_min 0.217
_exptl_absorpt_correction_type multi-scan
_exptl_absorpt_process_details
;
        multi-scan from symmetry-related measurements
 Sortav (Blessing 1995)
;
_exptl_crystal_colour colourless
_exptl_crystal_density_diffrn 1.804
_exptl_crystal_density_method 'not measured'
_exptl_crystal_description block
_exptl_crystal_F_000 2856
_exptl_crystal_size_max 0.35
_exptl_crystal_size_mid 0.275
_exptl_crystal_size_min 0.25
_refine_diff_density_max 0.85
_refine_diff_density_min -1.094
_refine_diff_density_rms 0.14
_refine_ls_extinction_method none
_refine_ls_goodness_of_fit_ref 1.028
_refine_ls_hydrogen_treatment mixed
_refine_ls_matrix_type full
_refine_ls_number_parameters 724
_refine_ls_number_reflns 14048
_refine_ls_number_restraints 0
_refine_ls_restrained_S_all 1.028
_refine_ls_R_factor_all 0.0479
_refine_ls_R_factor_gt 0.0302
_refine_ls_shift/su_max 0.003
_refine_ls_shift/su_mean 0
_refine_ls_structure_factor_coef Fsqd
_refine_ls_weighting_details 'calc w=1/[\s^2^(Fo^2^)+(0.0319P)^2^+2.7270P] where P=(Fo^2^+2Fc^2^)/3'
_refine_ls_weighting_scheme calc
_refine_ls_wR_factor_gt 0.061
_refine_ls_wR_factor_ref 0.0659
_reflns_number_gt 11250
_reflns_number_total 14048
_reflns_threshold_expression >2sigma(I)
_cod_data_source_file om060977ysi20061213_070647.cif
_cod_data_source_block complex_5f
_cod_original_sg_symbol_H-M 'P 2/c'
_cod_database_code 4072730

loop_
_symmetry_equiv_pos_as_xyz
'x, y, z'
'-x, y, -z+1/2'
'-x, -y, -z'
'x, -y, z-1/2'

loop_
_atom_site_label
_atom_site_type_symbol
_atom_site_fract_x
_atom_site_fract_y
_atom_site_fract_z
_atom_site_U_iso_or_equiv
_atom_site_adp_type
_atom_site_occupancy
_atom_site_symmetry_multiplicity
_atom_site_calc_flag
_atom_site_refinement_flags
Pt1 Pt 0.268187(6) 0.270605(11) 0.502167(6) 0.01976(4) Uani 1 1 d .
Pt2 Pt 0.285095(6) 0.139015(12) 0.400619(6) 0.02203(4) Uani 1 1 d .
P1 P 0.19988(4) 0.42178(8) 0.49593(4) 0.02215(18) Uani 1 1 d .
P2 P 0.35347(4) 0.32033(8) 0.59780(4) 0.02267(18) Uani 1 1 d .
F2 F 0.21332(12) 0.3721(2) 0.32056(11) 0.0433(6) Uani 1 1 d .
F3 F 0.15370(13) 0.4076(3) 0.20173(12) 0.0590(7) Uani 1 1 d .
F4 F 0.15055(15) 0.2276(3) 0.12476(11) 0.0697(9) Uani 1 1 d .
F5 F 0.20809(14) 0.0085(3) 0.16981(11) 0.0646(8) Uani 1 1 d .
F6 F 0.27145(13) -0.0295(2) 0.28951(11) 0.0472(6) Uani 1 1 d .
F8 F 0.39509(12) -0.0694(2) 0.43720(13) 0.0536(7) Uani 1 1 d .
F9 F 0.51220(13) -0.0806(2) 0.43241(14) 0.0642(8) Uani 1 1 d .
F10 F 0.55612(12) 0.1127(3) 0.39160(14) 0.0663(8) Uani 1 1 d .
F11 F 0.48300(14) 0.3209(3) 0.35793(15) 0.0694(9) Uani 1 1 d .
F12 F 0.36680(12) 0.3367(2) 0.36319(12) 0.0463(6) Uani 1 1 d .
O1 O 0.32304(14) 0.1195(2) 0.49496(12) 0.0231(5) Uani 1 1 d .
O2 O 0.10151(14) 0.1163(2) 0.31011(12) 0.0433(7) Uani 1 1 d .
H2 H 0.0691 0.086 0.2819 0.065 Uiso 1 1 calc R
C1 C 0.24295(18) 0.1664(3) 0.31136(16) 0.0290(8) Uani 1 1 d .
C2 C 0.21274(19) 0.2774(4) 0.28536(18) 0.0337(9) Uani 1 1 d .
C3 C 0.1822(2) 0.2984(4) 0.22379(19) 0.0423(10) Uani 1 1 d .
C4 C 0.1802(2) 0.2082(5) 0.18478(19) 0.0454(11) Uani 1 1 d .
C5 C 0.2097(2) 0.0982(4) 0.20753(19) 0.0444(11) Uani 1 1 d .
C6 C 0.2412(2) 0.0800(4) 0.26960(18) 0.0344(9) Uani 1 1 d .
C7 C 0.37455(17) 0.1336(3) 0.39954(16) 0.0261(8) Uani 1 1 d .
C8 C 0.41480(19) 0.0310(3) 0.41681(18) 0.0332(9) Uani 1 1 d .
C9 C 0.4757(2) 0.0219(4) 0.4154(2) 0.0415(10) Uani 1 1 d .
C10 C 0.4981(2) 0.1197(4) 0.3950(2) 0.0412(10) Uani 1 1 d .
C11 C 0.4610(2) 0.2239(4) 0.3775(2) 0.0397(10) Uani 1 1 d .
C12 C 0.40075(19) 0.2291(3) 0.38037(18) 0.0325(8) Uani 1 1 d .
C13 C 0.20293(17) 0.2057(3) 0.41929(16) 0.0228(7) Uani 1 1 d .
C14 C 0.19292(17) 0.0823(3) 0.40905(16) 0.0239(7) Uani 1 1 d .
C15 C 0.13275(18) 0.0263(3) 0.35647(16) 0.0299(8) Uani 1 1 d .
C16 C 0.1478(2) -0.0870(4) 0.32894(17) 0.0336(9) Uani 1 1 d .
C17 C 0.0996(3) -0.1255(5) 0.2726(2) 0.0563(13) Uani 1 1 d .
H17 H 0.0607 -0.0803 0.2526 0.068 Uiso 1 1 calc R
C18 C 0.1088(3) -0.2286(6) 0.2464(3) 0.0745(18) Uani 1 1 d .
H18 H 0.076 -0.2529 0.2088 0.089 Uiso 1 1 calc R
C19 C 0.1655(4) -0.2968(5) 0.2746(3) 0.0704(19) Uani 1 1 d .
H19 H 0.1711 -0.3673 0.2563 0.084 Uiso 1 1 calc R
C20 C 0.2140(3) -0.2609(4) 0.3299(2) 0.0594(14) Uani 1 1 d .
H20 H 0.2528 -0.3068 0.3492 0.071 Uiso 1 1 calc R
C21 C 0.2053(2) -0.1546(3) 0.35764(19) 0.0431(11) Uani 1 1 d .
H21 H 0.2381 -0.1301 0.3952 0.052 Uiso 1 1 calc R
C22 C 0.08324(18) -0.0078(3) 0.38149(17) 0.0324(8) Uani 1 1 d .
C23 C 0.1007(2) -0.0950(4) 0.4266(2) 0.0487(11) Uani 1 1 d .
H23 H 0.1415 -0.1348 0.4402 0.058 Uiso 1 1 calc R
C24 C 0.0586(3) -0.1238(5) 0.4518(2) 0.0654(15) Uani 1 1 d .
H24 H 0.0712 -0.1821 0.4823 0.078 Uiso 1 1 calc R
C25 C -0.0019(3) -0.0659(6) 0.4316(3) 0.0687(17) Uani 1 1 d .
H25 H -0.0303 -0.0837 0.4487 0.082 Uiso 1 1 calc R
C26 C -0.0199(3) 0.0184(5) 0.3859(3) 0.0718(17) Uani 1 1 d .
H26 H -0.0612 0.0566 0.3717 0.086 Uiso 1 1 calc R
C27 C 0.0221(2) 0.0480(4) 0.3605(2) 0.0534(12) Uani 1 1 d .
H27 H 0.009 0.1051 0.3294 0.064 Uiso 1 1 calc R
C28 C 0.12634(17) 0.4472(3) 0.42340(15) 0.0245(7) Uani 1 1 d .
C29 C 0.11661(19) 0.5525(4) 0.38998(16) 0.0340(9) Uani 1 1 d .
H29 H 0.1502 0.6109 0.4015 0.041 Uiso 1 1 calc R
C30 C 0.0561(2) 0.5714(4) 0.33871(19) 0.0463(11) Uani 1 1 d .
H30 H 0.0493 0.6428 0.3163 0.056 Uiso 1 1 calc R
C31 C 0.0071(2) 0.4857(4) 0.32154(18) 0.0422(10) Uani 1 1 d .
H31 H -0.0332 0.4993 0.2876 0.051 Uiso 1 1 calc R
C32 C 0.01647(19) 0.3789(4) 0.35397(18) 0.0365(9) Uani 1 1 d .
H32 H -0.017 0.3202 0.3415 0.044 Uiso 1 1 calc R
C33 C 0.07543(18) 0.3594(3) 0.40473(17) 0.0294(8) Uani 1 1 d .
H33 H 0.0816 0.2877 0.4268 0.035 Uiso 1 1 calc R
C34 C 0.15802(17) 0.4035(3) 0.54346(15) 0.0264(7) Uani 1 1 d .
C35 C 0.10721(18) 0.4837(3) 0.53796(16) 0.0310(8) Uani 1 1 d .
H35 H 0.0976 0.551 0.5124 0.037 Uiso 1 1 calc R
C36 C 0.07127(19) 0.4646(4) 0.56974(18) 0.0389(10) Uani 1 1 d .
H36 H 0.0382 0.5197 0.5664 0.047 Uiso 1 1 calc R
C37 C 0.0843(2) 0.3637(4) 0.6065(2) 0.0465(11) Uani 1 1 d .
H37 H 0.0595 0.3502 0.6277 0.056 Uiso 1 1 calc R
C38 C 0.1339(2) 0.2821(4) 0.61224(19) 0.0433(10) Uani 1 1 d .
H38 H 0.1425 0.2142 0.6373 0.052 Uiso 1 1 calc R
C39 C 0.17060(18) 0.3012(3) 0.58069(17) 0.0305(8) Uani 1 1 d .
H39 H 0.2037 0.246 0.5843 0.037 Uiso 1 1 calc R
C40 C 0.24118(17) 0.5697(3) 0.51113(16) 0.0267(8) Uani 1 1 d .
C41 C 0.22695(19) 0.6640(3) 0.54091(17) 0.0335(9) Uani 1 1 d .
H41 H 0.1978 0.6508 0.5577 0.04 Uiso 1 1 calc R
C42 C 0.2560(2) 0.7781(4) 0.54572(19) 0.0431(10) Uani 1 1 d .
H42 H 0.2451 0.8416 0.5647 0.052 Uiso 1 1 calc R
C43 C 0.3007(2) 0.7978(4) 0.5226(2) 0.0440(11) Uani 1 1 d .
H43 H 0.3199 0.8744 0.5258 0.053 Uiso 1 1 calc R
C44 C 0.3168(2) 0.7032(4) 0.4946(2) 0.0442(10) Uani 1 1 d .
H44 H 0.3477 0.7159 0.4797 0.053 Uiso 1 1 calc R
C45 C 0.28730(19) 0.5898(3) 0.48856(18) 0.0342(9) Uani 1 1 d .
H45 H 0.2982 0.5267 0.4694 0.041 Uiso 1 1 calc R
C46 C 0.36915(18) 0.1944(3) 0.65135(16) 0.0299(8) Uani 1 1 d .
C47 C 0.4066(3) 0.2109(4) 0.7124(2) 0.0732(18) Uani 1 1 d .
H47 H 0.4245 0.2876 0.7269 0.088 Uiso 1 1 calc R
C48 C 0.4184(3) 0.1152(5) 0.7530(2) 0.089(2) Uani 1 1 d .
H48 H 0.4443 0.1278 0.7942 0.107 Uiso 1 1 calc R
C49 C 0.3915(2) 0.0022(4) 0.73187(19) 0.0508(12) Uani 1 1 d .
H49 H 0.4003 -0.0631 0.7584 0.061 Uiso 1 1 calc R
C50 C 0.3520(2) -0.0134(4) 0.67168(19) 0.0413(10) Uani 1 1 d .
H50 H 0.3319 -0.0888 0.6574 0.05 Uiso 1 1 calc R
C51 C 0.34140(19) 0.0809(3) 0.63179(17) 0.0330(8) Uani 1 1 d .
H51 H 0.3149 0.0679 0.5907 0.04 Uiso 1 1 calc R
C52 C 0.35015(17) 0.4503(3) 0.64272(15) 0.0257(7) Uani 1 1 d .
C53 C 0.38453(19) 0.5582(3) 0.64647(17) 0.0313(8) Uani 1 1 d .
H53 H 0.4089 0.5663 0.6246 0.038 Uiso 1 1 calc R
C54 C 0.3830(2) 0.6530(4) 0.68215(19) 0.0426(10) Uani 1 1 d .
H54 H 0.407 0.7239 0.6848 0.051 Uiso 1 1 calc R
C55 C 0.3465(2) 0.6445(4) 0.7139(2) 0.0463(11) Uani 1 1 d .
H55 H 0.346 0.7091 0.7382 0.056 Uiso 1 1 calc R
C56 C 0.3109(2) 0.5407(4) 0.7097(2) 0.0489(11) Uani 1 1 d .
H56 H 0.2855 0.535 0.7307 0.059 Uiso 1 1 calc R
C57 C 0.3124(2) 0.4438(4) 0.67424(18) 0.0405(10) Uani 1 1 d .
H57 H 0.2878 0.3737 0.6715 0.049 Uiso 1 1 calc R
C58 C 0.43160(17) 0.3447(3) 0.59267(17) 0.0269(8) Uani 1 1 d .
C59 C 0.4314(2) 0.3496(3) 0.53672(18) 0.0331(9) Uani 1 1 d .
H59 H 0.3914 0.342 0.5018 0.04 Uiso 1 1 calc R
C60 C 0.4904(2) 0.3658(4) 0.5325(2) 0.0444(11) Uani 1 1 d .
H60 H 0.4902 0.3661 0.4947 0.053 Uiso 1 1 calc R
C61 C 0.5488(2) 0.3813(4) 0.5833(2) 0.0518(12) Uani 1 1 d .
H61 H 0.588 0.3938 0.5801 0.062 Uiso 1 1 calc R
C62 C 0.5503(2) 0.3786(5) 0.6389(2) 0.0608(14) Uani 1 1 d .
H62 H 0.5903 0.3892 0.6735 0.073 Uiso 1 1 calc R
C63 C 0.4916(2) 0.3601(4) 0.64325(19) 0.0484(12) Uani 1 1 d .
H63 H 0.4927 0.358 0.6813 0.058 Uiso 1 1 calc R
H1 H 0.3544(19) 0.118(4) 0.5067(18) 0.020(12) Uiso 1 1 d .
H13 H 0.1733(17) 0.254(3) 0.3881(15) 0.014(8) Uiso 1 1 d .
H14 H 0.2131(17) 0.028(3) 0.4403(16) 0.025(10) Uiso 1 1 d .

loop_
_atom_site_aniso_label
_atom_site_aniso_U_11
_atom_site_aniso_U_22
_atom_site_aniso_U_33
_atom_site_aniso_U_23
_atom_site_aniso_U_13
_atom_site_aniso_U_12
Pt1 0.01965(7) 0.01805(7) 0.02003(7) -0.00145(5) 0.00751(5) 0.00061(5)
Pt2 0.02202(7) 0.02140(7) 0.02223(7) -0.00170(5) 0.00953(5) 0.00059(5)
P1 0.0229(4) 0.0202(4) 0.0224(4) -0.0002(4) 0.0093(4) 0.0029(3)
P2 0.0238(4) 0.0201(4) 0.0206(4) -0.0006(4) 0.0068(4) -0.0006(4)
F2 0.0510(15) 0.0315(13) 0.0447(14) 0.0048(11) 0.0191(12) 0.0079(11)
F3 0.0498(16) 0.0666(18) 0.0494(16) 0.0294(14) 0.0123(13) 0.0080(14)
F4 0.0667(19) 0.105(2) 0.0244(13) 0.0091(14) 0.0089(13) -0.0228(17)
F5 0.081(2) 0.081(2) 0.0405(15) -0.0261(14) 0.0351(15) -0.0247(16)
F6 0.0650(17) 0.0395(14) 0.0464(15) -0.0096(11) 0.0333(14) -0.0019(12)
F8 0.0506(15) 0.0337(14) 0.084(2) 0.0188(13) 0.0370(15) 0.0121(11)
F9 0.0453(16) 0.0513(17) 0.097(2) -0.0009(15) 0.0325(16) 0.0200(13)
F10 0.0321(14) 0.089(2) 0.089(2) -0.0121(17) 0.0374(15) -0.0027(14)
F11 0.0541(17) 0.0674(18) 0.103(2) 0.0204(18) 0.0495(18) -0.0094(15)
F12 0.0424(14) 0.0341(13) 0.0657(17) 0.0119(12) 0.0272(13) 0.0004(11)
O1 0.0221(14) 0.0222(14) 0.0232(13) -0.0027(10) 0.0087(12) 0.0031(11)
O2 0.0371(16) 0.0404(16) 0.0297(15) 0.0044(12) -0.0054(12) -0.0078(13)
C1 0.0262(19) 0.037(2) 0.0233(18) -0.0008(16) 0.0103(15) -0.0068(16)
C2 0.028(2) 0.041(2) 0.030(2) 0.0074(18) 0.0102(17) -0.0018(17)
C3 0.032(2) 0.052(3) 0.039(2) 0.015(2) 0.0123(19) -0.0016(19)
C4 0.036(2) 0.066(3) 0.027(2) 0.010(2) 0.0086(18) -0.015(2)
C5 0.047(3) 0.061(3) 0.030(2) -0.015(2) 0.021(2) -0.020(2)
C6 0.040(2) 0.033(2) 0.035(2) -0.0015(17) 0.0208(19) -0.0034(17)
C7 0.0277(18) 0.0280(19) 0.0254(18) -0.0043(15) 0.0145(16) -0.0010(15)
C8 0.033(2) 0.032(2) 0.038(2) -0.0001(17) 0.0194(18) 0.0021(16)
C9 0.034(2) 0.039(2) 0.049(3) -0.008(2) 0.016(2) 0.0092(18)
C10 0.027(2) 0.053(3) 0.047(3) -0.011(2) 0.0196(19) -0.0024(19)
C11 0.033(2) 0.045(3) 0.044(2) -0.003(2) 0.021(2) -0.0100(19)
C12 0.031(2) 0.031(2) 0.035(2) -0.0049(17) 0.0144(17) -0.0022(16)
C13 0.0175(16) 0.0254(19) 0.0237(18) -0.0008(15) 0.0075(14) 0.0023(14)
C14 0.0211(17) 0.0279(19) 0.0228(18) -0.0008(15) 0.0098(15) -0.0014(14)
C15 0.0280(19) 0.028(2) 0.0291(19) 0.0010(16) 0.0090(16) -0.0031(15)
C16 0.042(2) 0.032(2) 0.029(2) -0.0074(17) 0.0180(18) -0.0138(18)
C17 0.059(3) 0.073(3) 0.043(3) -0.028(2) 0.028(2) -0.028(3)
C18 0.088(5) 0.089(5) 0.056(4) -0.042(3) 0.040(4) -0.033(4)
C19 0.134(6) 0.042(3) 0.071(4) -0.035(3) 0.078(4) -0.038(3)
C20 0.104(4) 0.031(2) 0.058(3) 0.001(2) 0.050(3) 0.008(3)
C21 0.073(3) 0.026(2) 0.035(2) -0.0041(17) 0.029(2) -0.003(2)
C22 0.0274(19) 0.034(2) 0.031(2) -0.0089(17) 0.0090(16) -0.0106(16)
C23 0.041(2) 0.063(3) 0.046(3) 0.006(2) 0.023(2) -0.007(2)
C24 0.057(3) 0.086(4) 0.059(3) 0.002(3) 0.031(3) -0.022(3)
C25 0.055(3) 0.089(4) 0.081(4) -0.032(3) 0.048(3) -0.032(3)
C26 0.040(3) 0.071(4) 0.111(5) -0.024(4) 0.040(3) -0.005(3)
C27 0.039(3) 0.045(3) 0.074(3) -0.005(2) 0.023(3) -0.001(2)
C28 0.0238(17) 0.0275(18) 0.0213(17) -0.0011(14) 0.0093(14) 0.0052(14)
C29 0.033(2) 0.040(2) 0.027(2) 0.0074(17) 0.0112(17) 0.0049(17)
C30 0.042(3) 0.054(3) 0.038(2) 0.016(2) 0.014(2) 0.013(2)
C31 0.031(2) 0.059(3) 0.027(2) 0.003(2) 0.0044(17) 0.010(2)
C32 0.0252(19) 0.045(2) 0.035(2) -0.0055(18) 0.0099(17) 0.0012(17)
C33 0.030(2) 0.0275(19) 0.029(2) 0.0017(16) 0.0120(16) 0.0043(15)
C34 0.0288(19) 0.0275(18) 0.0213(17) -0.0005(15) 0.0097(15) 0.0021(15)
C35 0.0282(19) 0.035(2) 0.0292(19) -0.0006(16) 0.0126(16) 0.0049(16)
C36 0.032(2) 0.050(3) 0.035(2) 0.0000(19) 0.0166(18) 0.0117(19)
C37 0.036(2) 0.072(3) 0.040(2) 0.003(2) 0.025(2) 0.006(2)
C38 0.046(3) 0.050(3) 0.039(2) 0.014(2) 0.024(2) 0.002(2)
C39 0.0293(19) 0.030(2) 0.033(2) 0.0023(16) 0.0150(17) 0.0051(15)
C40 0.0270(19) 0.0201(18) 0.0274(19) 0.0018(14) 0.0072(15) 0.0051(14)
C41 0.032(2) 0.027(2) 0.032(2) -0.0051(16) 0.0054(17) 0.0033(16)
C42 0.043(2) 0.026(2) 0.040(2) -0.0091(18) 0.000(2) 0.0043(18)
C43 0.042(2) 0.020(2) 0.049(3) 0.0051(18) 0.001(2) -0.0050(17)
C44 0.041(2) 0.037(2) 0.048(3) 0.007(2) 0.014(2) -0.0071(19)
C45 0.035(2) 0.0258(19) 0.039(2) 0.0022(17) 0.0130(18) -0.0012(16)
C46 0.030(2) 0.0263(19) 0.0260(19) 0.0044(15) 0.0061(16) -0.0037(15)
C47 0.098(4) 0.044(3) 0.036(3) 0.012(2) -0.008(3) -0.035(3)
C48 0.116(5) 0.062(4) 0.033(3) 0.015(2) -0.017(3) -0.047(3)
C49 0.068(3) 0.031(2) 0.035(2) 0.0129(19) 0.007(2) -0.009(2)
C50 0.058(3) 0.023(2) 0.039(2) 0.0027(18) 0.017(2) -0.0051(19)
C51 0.040(2) 0.026(2) 0.0263(19) -0.0025(16) 0.0084(17) -0.0027(16)
C52 0.0234(17) 0.0271(18) 0.0220(17) -0.0044(15) 0.0060(15) -0.0014(14)
C53 0.038(2) 0.0230(19) 0.032(2) -0.0021(16) 0.0148(17) -0.0004(16)
C54 0.055(3) 0.025(2) 0.042(2) -0.0055(18) 0.017(2) -0.0001(19)
C55 0.051(3) 0.040(3) 0.041(3) -0.013(2) 0.013(2) 0.009(2)
C56 0.049(3) 0.063(3) 0.043(3) -0.015(2) 0.028(2) -0.002(2)
C57 0.040(2) 0.049(3) 0.037(2) -0.016(2) 0.021(2) -0.0146(19)
C58 0.0243(18) 0.0236(19) 0.031(2) -0.0001(15) 0.0109(16) 0.0017(14)
C59 0.033(2) 0.031(2) 0.034(2) -0.0049(16) 0.0135(18) -0.0083(16)
C60 0.049(3) 0.045(3) 0.049(3) -0.009(2) 0.031(2) -0.012(2)
C61 0.036(2) 0.061(3) 0.066(3) -0.011(3) 0.030(2) -0.005(2)
C62 0.025(2) 0.100(4) 0.049(3) -0.006(3) 0.008(2) 0.002(2)
C63 0.029(2) 0.082(4) 0.027(2) -0.001(2) 0.0070(18) 0.008(2)

loop_
_atom_type_symbol
_atom_type_description
_atom_type_scat_dispersion_real
_atom_type_scat_dispersion_imag
_atom_type_scat_source
Pt Pt -1.7033 8.3905 'International Tables Vol C Tables 4.2.6.8 and 6.1.1.4'
P P 0.1023 0.0942 'International Tables Vol C Tables 4.2.6.8 and 6.1.1.4'
F F 0.0171 0.0103 'International Tables Vol C Tables 4.2.6.8 and 6.1.1.4'
O O 0.0106 0.006 'International Tables Vol C Tables 4.2.6.8 and 6.1.1.4'
C C 0.0033 0.0016 'International Tables Vol C Tables 4.2.6.8 and 6.1.1.4'
H H 0 0 'International Tables Vol C Tables 4.2.6.8 and 6.1.1.4'

loop_
_geom_angle_atom_site_label_1
_geom_angle_atom_site_label_2
_geom_angle_atom_site_label_3
_geom_angle
C13 Pt1 O1 80.01(12)
C13 Pt1 P1 91.53(10)
O1 Pt1 P1 171.52(8)
C13 Pt1 P2 171.33(10)
O1 Pt1 P2 91.32(8)
P1 Pt1 P2 97.13(3)
C13 Pt1 Pt2 46.30(9)
O1 Pt1 Pt2 43.39(7)
P1 Pt1 Pt2 129.08(2)
P2 Pt1 Pt2 126.26(2)
C1 Pt2 C7 88.35(14)
C1 Pt2 O1 175.08(13)
C7 Pt2 O1 95.77(13)
C1 Pt2 C13 98.90(14)
C7 Pt2 C13 159.58(13)
O1 Pt2 C13 76.33(12)
C1 Pt2 C14 98.25(13)
C7 Pt2 C14 161.87(14)
O1 Pt2 C14 78.61(12)
C13 Pt2 C14 35.73(13)
C1 Pt2 Pt1 131.68(11)
C7 Pt2 Pt1 120.89(10)
O1 Pt2 Pt1 43.60(7)
C13 Pt2 Pt1 41.75(9)
C14 Pt2 Pt1 66.30(9)
C34 P1 C40 109.15(16)
C34 P1 C28 98.64(15)
C40 P1 C28 102.69(16)
C34 P1 Pt1 114.59(12)
C40 P1 Pt1 112.15(11)
C28 P1 Pt1 118.22(11)
C52 P2 C46 101.07(16)
C52 P2 C58 103.30(16)
C46 P2 C58 106.21(17)
C52 P2 Pt1 123.85(12)
C46 P2 Pt1 111.15(12)
C58 P2 Pt1 109.74(12)
Pt2 O1 Pt1 93.02(10)
Pt2 O1 H1 109(4)
Pt1 O1 H1 124(4)
C15 O2 H2 109.5
C6 C1 C2 113.7(3)
C6 C1 Pt2 124.2(3)
C2 C1 Pt2 122.1(3)
F2 C2 C3 116.2(4)
F2 C2 C1 120.4(3)
C3 C2 C1 123.4(4)
F3 C3 C4 119.5(4)
F3 C3 C2 120.3(4)
C4 C3 C2 120.2(4)
F4 C4 C3 120.6(4)
F4 C4 C5 120.2(4)
C3 C4 C5 119.2(4)
F5 C5 C4 119.9(4)
F5 C5 C6 120.4(4)
C4 C5 C6 119.6(4)
F6 C6 C1 119.2(3)
F6 C6 C5 116.9(4)
C1 C6 C5 123.9(4)
C12 C7 C8 113.5(3)
C12 C7 Pt2 124.1(3)
C8 C7 Pt2 122.3(3)
F8 C8 C7 119.5(3)
F8 C8 C9 116.1(3)
C7 C8 C9 124.4(4)
F9 C9 C10 119.8(4)
F9 C9 C8 121.5(4)
C10 C9 C8 118.7(4)
F10 C10 C11 119.9(4)
F10 C10 C9 120.2(4)
C11 C10 C9 119.9(4)
F11 C11 C10 120.2(4)
F11 C11 C12 120.6(4)
C10 C11 C12 119.3(4)
F12 C12 C7 119.7(3)
F12 C12 C11 116.2(3)
C7 C12 C11 124.1(4)
C14 C13 Pt1 120.8(3)
C14 C13 Pt2 73.80(19)
Pt1 C13 Pt2 91.95(13)
C14 C13 H13 114(2)
Pt1 C13 H13 125(2)
Pt2 C13 H13 112(2)
C13 C14 C15 124.2(3)
C13 C14 Pt2 70.47(19)
C15 C14 Pt2 122.1(2)
C13 C14 H14 120(2)
C15 C14 H14 112(2)
Pt2 C14 H14 97(2)
O2 C15 C16 109.1(3)
O2 C15 C14 109.7(3)
C16 C15 C14 114.8(3)
O2 C15 C22 107.8(3)
C16 C15 C22 109.1(3)
C14 C15 C22 106.1(3)
C21 C16 C17 118.8(4)
C21 C16 C15 123.4(3)
C17 C16 C15 117.8(4)
C18 C17 C16 120.8(5)
C18 C17 H17 119.6
C16 C17 H17 119.6
C17 C18 C19 120.9(5)
C17 C18 H18 119.5
C19 C18 H18 119.5
C18 C19 C20 119.7(5)
C18 C19 H19 120.2
C20 C19 H19 120.2
C19 C20 C21 120.0(5)
C19 C20 H20 120
C21 C20 H20 120
C16 C21 C20 119.7(4)
C16 C21 H21 120.1
C20 C21 H21 120.1
C27 C22 C23 119.0(4)
C27 C22 C15 121.2(4)
C23 C22 C15 119.7(3)
C24 C23 C22 121.1(5)
C24 C23 H23 119.4
C22 C23 H23 119.4
C25 C24 C23 119.7(5)
C25 C24 H24 120.1
C23 C24 H24 120.1
C26 C25 C24 119.2(5)
C26 C25 H25 120.4
C24 C25 H25 120.4
C25 C26 C27 121.4(5)
C25 C26 H26 119.3
C27 C26 H26 119.3
C22 C27 C26 119.5(5)
C22 C27 H27 120.3
C26 C27 H27 120.3
C29 C28 C33 119.2(3)
C29 C28 P1 123.0(3)
C33 C28 P1 117.5(3)
C28 C29 C30 119.8(4)
C28 C29 H29 120.1
C30 C29 H29 120.1
C31 C30 C29 120.2(4)
C31 C30 H30 119.9
C29 C30 H30 119.9
C30 C31 C32 120.7(4)
C30 C31 H31 119.7
C32 C31 H31 119.7
C33 C32 C31 119.8(4)
C33 C32 H32 120.1
C31 C32 H32 120.1
C32 C33 C28 120.3(4)
C32 C33 H33 119.8
C28 C33 H33 119.8
C39 C34 C35 118.9(3)
C39 C34 P1 120.4(3)
C35 C34 P1 120.3(3)
C36 C35 C34 120.8(4)
C36 C35 H35 119.6
C34 C35 H35 119.6
C35 C36 C37 119.8(4)
C35 C36 H36 120.1
C37 C36 H36 120.1
C36 C37 C38 120.4(4)
C36 C37 H37 119.8
C38 C37 H37 119.8
C39 C38 C37 120.1(4)
C39 C38 H38 120
C37 C38 H38 120
C38 C39 C34 119.9(4)
C38 C39 H39 120
C34 C39 H39 120
C41 C40 C45 119.0(3)
C41 C40 P1 123.7(3)
C45 C40 P1 117.3(3)
C40 C41 C42 120.3(4)
C40 C41 H41 119.9
C42 C41 H41 119.9
C43 C42 C41 120.4(4)
C43 C42 H42 119.8
C41 C42 H42 119.8
C44 C43 C42 119.6(4)
C44 C43 H43 120.2
C42 C43 H43 120.2
C43 C44 C45 120.5(4)
C43 C44 H44 119.8
C45 C44 H44 119.8
C44 C45 C40 120.2(4)
C44 C45 H45 119.9
C40 C45 H45 119.9
C47 C46 C51 117.6(4)
C47 C46 P2 121.4(3)
C51 C46 P2 120.9(3)
C46 C47 C48 121.4(4)
C46 C47 H47 119.3
C48 C47 H47 119.3
C49 C48 C47 119.6(4)
C49 C48 H48 120.2
C47 C48 H48 120.2
C50 C49 C48 119.3(4)
C50 C49 H49 120.3
C48 C49 H49 120.3
C49 C50 C51 120.7(4)
C49 C50 H50 119.6
C51 C50 H50 119.6
C50 C51 C46 121.3(4)
C50 C51 H51 119.3
C46 C51 H51 119.3
C57 C52 C53 117.8(3)
C57 C52 P2 120.3(3)
C53 C52 P2 121.9(3)
C54 C53 C52 120.7(4)
C54 C53 H53 119.6
C52 C53 H53 119.6
C55 C54 C53 120.8(4)
C55 C54 H54 119.6
C53 C54 H54 119.6
C56 C55 C54 119.5(4)
C56 C55 H55 120.2
C54 C55 H55 120.2
C55 C56 C57 120.3(4)
C55 C56 H56 119.8
C57 C56 H56 119.8
C56 C57 C52 120.8(4)
C56 C57 H57 119.6
C52 C57 H57 119.6
C63 C58 C59 117.9(3)
C63 C58 P2 122.1(3)
C59 C58 P2 120.0(3)
C58 C59 C60 120.4(4)
C58 C59 H59 119.8
C60 C59 H59 119.8
C61 C60 C59 120.1(4)
C61 C60 H60 119.9
C59 C60 H60 119.9
C62 C61 C60 120.7(4)
C62 C61 H61 119.7
C60 C61 H61 119.7
C61 C62 C63 119.2(4)
C61 C62 H62 120.4
C63 C62 H62 120.4
C58 C63 C62 121.6(4)
C58 C63 H63 119.2
C62 C63 H63 119.2

loop_
_geom_bond_atom_site_label_1
_geom_bond_atom_site_label_2
_geom_bond_distance
Pt1 C13 2.041(3)
Pt1 O1 2.115(2)
Pt1 P1 2.2125(8)
Pt1 P2 2.3457(9)
Pt1 Pt2 3.06274(17)
Pt2 C1 1.998(4)
Pt2 C7 2.021(3)
Pt2 O1 2.107(3)
Pt2 C13 2.216(3)
Pt2 C14 2.257(3)
P1 C34 1.815(3)
P1 C40 1.818(4)
P1 C28 1.836(3)
P2 C52 1.826(3)
P2 C46 1.833(4)
P2 C58 1.833(4)
F2 C2 1.349(4)
F3 C3 1.349(5)
F4 C4 1.345(5)
F5 C5 1.343(5)
F6 C6 1.356(4)
F8 C8 1.362(4)
F9 C9 1.339(5)
F10 C10 1.346(4)
F11 C11 1.349(5)
F12 C12 1.362(4)
O1 H1 0.63(4)
O2 C15 1.434(4)
O2 H2 0.82
C1 C6 1.388(5)
C1 C2 1.399(5)
C2 C3 1.381(6)
C3 C4 1.366(6)
C4 C5 1.367(7)
C5 C6 1.387(6)
C7 C12 1.382(5)
C7 C8 1.383(5)
C8 C9 1.388(5)
C9 C10 1.369(6)
C10 C11 1.362(6)
C11 C12 1.387(5)
C13 C14 1.373(5)
C13 H13 0.92(3)
C14 C15 1.523(5)
C14 H14 0.92(4)
C15 C16 1.522(5)
C15 C22 1.541(5)
C16 C21 1.377(6)
C16 C17 1.392(6)
C17 C18 1.360(7)
C17 H17 0.93
C18 C19 1.367(8)
C18 H18 0.93
C19 C20 1.372(8)
C19 H19 0.93
C20 C21 1.408(6)
C20 H20 0.93
C21 H21 0.93
C22 C27 1.373(6)
C22 C23 1.384(6)
C23 C24 1.381(6)
C23 H23 0.93
C24 C25 1.374(7)
C24 H24 0.93
C25 C26 1.372(8)
C25 H25 0.93
C26 C27 1.387(7)
C26 H26 0.93
C27 H27 0.93
C28 C29 1.377(5)
C28 C33 1.403(5)
C29 C30 1.398(5)
C29 H29 0.93
C30 C31 1.360(6)
C30 H30 0.93
C31 C32 1.379(6)
C31 H31 0.93
C32 C33 1.373(5)
C32 H32 0.93
C33 H33 0.93
C34 C39 1.395(5)
C34 C35 1.396(5)
C35 C36 1.371(5)
C35 H35 0.93
C36 C37 1.376(6)
C36 H36 0.93
C37 C38 1.384(6)
C37 H37 0.93
C38 C39 1.382(5)
C38 H38 0.93
C39 H39 0.93
C40 C41 1.385(5)
C40 C45 1.396(5)
C41 C42 1.387(5)
C41 H41 0.93
C42 C43 1.378(6)
C42 H42 0.93
C43 C44 1.379(6)
C43 H43 0.93
C44 C45 1.382(5)
C44 H44 0.93
C45 H45 0.93
C46 C47 1.372(6)
C46 C51 1.375(5)
C47 C48 1.391(6)
C47 H47 0.93
C48 C49 1.372(6)
C48 H48 0.93
C49 C50 1.361(6)
C49 H49 0.93
C50 C51 1.373(5)
C50 H50 0.93
C51 H51 0.93
C52 C57 1.387(5)
C52 C53 1.390(5)
C53 C54 1.372(5)
C53 H53 0.93
C54 C55 1.368(6)
C54 H54 0.93
C55 C56 1.366(6)
C55 H55 0.93
C56 C57 1.385(6)
C56 H56 0.93
C57 H57 0.93
C58 C63 1.378(5)
C58 C59 1.383(5)
C59 C60 1.387(5)
C59 H59 0.93
C60 C61 1.361(6)
C60 H60 0.93
C61 C62 1.360(7)
C61 H61 0.93
C62 C63 1.385(6)
C62 H62 0.93
C63 H63 0.93
